data_7106027
loop_
_publ_author_name
'Christina Y. Tang'
'Jan Lednik'
'Dragoslav Vidovic'
'Amber L. Thompson'
'Simon Aldridge'

_publ_section_title
;
 Responses to unsaturation in iridium mono(N-heterocyclic carbene)
 complexes: synthesis and oligomerization of [LIr(H)2Cl] and [LIr(H)2]+
;
_journal_name_full Chem.Commun.
_journal_page_first 2523
_journal_paper_doi 10.1039/c0cc05431c
_journal_volume 47
_journal_year 2011
_chemical_absolute_configuration ad
_chemical_formula_moiety 'C35 H46 Ir N2, C32 H12 B F24'
_chemical_formula_sum 'C67 H58 B F24 Ir N2'
_chemical_formula_weight 1550.19
_chemical_melting_point ?
_space_group_IT_number 19
_symmetry_cell_setting orthorhombic
_symmetry_space_group_name_Hall 'P 2ac 2ab'
_symmetry_space_group_name_H-M 'P 21 21 21'
_atom_sites_solution_hydrogens geom
_atom_sites_solution_primary direct
_audit_creation_date 09-05-20
_audit_creation_method CRYSTALS_ver_12.87
_cell_angle_alpha 90
_cell_angle_beta 90
_cell_angle_gamma 90
_cell_formula_units_Z 4
_cell_length_a 15.2510(1)
_cell_length_b 18.1566(1)
_cell_length_c 23.6233(2)
_cell_measurement_reflns_used 8128
_cell_measurement_temperature 150
_cell_measurement_theta_max 27
_cell_measurement_theta_min 5
_cell_volume 6541.44(8)
_computing_cell_refinement 'DENZO/SCALEPACK (Otwinowski & Minor, 1997)'
_computing_data_collection 'COLLECT (Nonius, 2001).'
_computing_data_reduction 'DENZO/SCALEPACK (Otwinowski & Minor, 1997)'
_computing_molecular_graphics 'CAMERON (Watkin et al., 1996)'
_computing_publication_material 'CRYSTALS (Betteridge et al., 2003)'
_computing_structure_refinement 'CRYSTALS (Betteridge et al., 2003)'
_computing_structure_solution 'SIR92 (Altomare et al., 1994)'
_diffrn_ambient_temperature 150
_diffrn_measured_fraction_theta_full 0.991
_diffrn_measured_fraction_theta_max 0.991
_diffrn_measurement_device 'Nonius KappaCCD'
_diffrn_measurement_device_type Area
_diffrn_measurement_method \w
_diffrn_radiation_monochromator graphite
_diffrn_radiation_type 'Mo K\a'
_diffrn_radiation_wavelength 0.71073
_diffrn_reflns_av_R_equivalents 0.067
_diffrn_reflns_limit_h_max 19
_diffrn_reflns_limit_h_min -19
_diffrn_reflns_limit_k_max 23
_diffrn_reflns_limit_k_min 0
_diffrn_reflns_limit_l_max 30
_diffrn_reflns_limit_l_min 0
_diffrn_reflns_number 14898
_diffrn_reflns_theta_full 27.480
_diffrn_reflns_theta_max 27.480
_diffrn_reflns_theta_min 5.178
_diffrn_standards_number 0
_exptl_absorpt_coefficient_mu 2.152
_exptl_absorpt_correction_T_max 0.72
_exptl_absorpt_correction_T_min 0.58
_exptl_absorpt_correction_type multi-scan
_exptl_absorpt_process_details 'DENZO/SCALEPACK (Otwinowski & Minor, 1997)'
_exptl_crystal_colour clear_pale_yellow
_exptl_crystal_density_diffrn 1.574
_exptl_crystal_density_meas ?
_exptl_crystal_density_method 'not measured'
_exptl_crystal_description block
_exptl_crystal_F_000 3088
_exptl_crystal_size_max 0.400
_exptl_crystal_size_mid 0.310
_exptl_crystal_size_min 0.150
_refine_diff_density_max 1.03
_refine_diff_density_min -1.04
_refine_ls_abs_structure_details 'Flack (1983), 6780 Friedel-pairs'
_refine_ls_abs_structure_Flack 0.469(6)
_refine_ls_extinction_method None
_refine_ls_goodness_of_fit_ref 0.9399
_refine_ls_hydrogen_treatment none
_refine_ls_matrix_type full
_refine_ls_number_parameters 965
_refine_ls_number_reflns 14898
_refine_ls_number_restraints 216
_refine_ls_R_factor_all 0.0540
_refine_ls_R_factor_gt 0.0385
_refine_ls_shift/su_max 0.0034375
_refine_ls_shift/su_mean 0.0007050
_refine_ls_structure_factor_coef Fsqd
_refine_ls_weighting_details
;
Method, part 1, Chebychev polynomial, (Watkin, 1994, Prince, 1982)
[weight] = 1.0/[A~0~*T~0~(x)+A~1~*T~1~(x) ... +A~n-1~]*T~n-1~(x)]
where A~i~ are the Chebychev coefficients listed below and x= Fcalc/Fmax
Method = Robust Weighting (Prince, 1982)
W = [weight] * [1-(deltaF/6*sigmaF)^2^]^2^
A~i~ are:
5.68 6.97 3.36 1.02
;
_refine_ls_weighting_scheme calc
_refine_ls_wR_factor_all 0.0843
_refine_ls_wR_factor_gt 0.0723
_refine_ls_wR_factor_ref 0.0843
_reflns_limit_h_max 19
_reflns_limit_h_min -19
_reflns_limit_k_max 23
_reflns_limit_k_min 0
_reflns_limit_l_max 30
_reflns_limit_l_min 0
_reflns_number_gt 12470
_reflns_number_total 14898
_reflns_threshold_expression I>2.0\s(I)
_oxford_diffrn_Wilson_B_factor 2.18
_oxford_diffrn_Wilson_scale 138.62
_oxford_refine_ls_r_factor_ref 0.0540
_oxford_refine_ls_scale 0.089877(12)
_oxford_reflns_number_all 14898
_oxford_reflns_threshold_expression_ref I>-3.0\s(I)
_oxford_structure_analysis_title 6062
_cod_data_source_file C0CC05431C.TXT
_cod_data_source_block 6062
_cod_depositor_comments
;
The following automatic conversions were performed:

'_chemical_melting_point' value 'not measured' was changed to '?' -
the value is undefined or not given.

Automatic conversion script
Id: cif_fix_values 1569 2011-02-09 13:29:24Z adriana 

The following automatic conversions were performed:

'_symmetry_cell_setting' value 'Orthorhombic' changed to
'orthorhombic' according to the built-in table from CIF Core
dictionary named 'cif_core.dic' version 2.4.1 from 2010-06-29.

Automatic conversion script
Id: cif_fix_values 1646 2011-03-28 12:23:43Z adriana 

The following automatic conversions were performed:

'_exptl_crystal_density_meas' value 'not measured' was changed to '?'
- the value is perceived as not measured.

Automatic conversion script
Id: cif_fix_values 3008 2015-01-20 13:52:24Z robertas 
;
_cod_original_sg_symbol_H-M 'P 21 21 21 '
_cod_original_formula_sum 'C67 H58 B1 F24 Ir1 N2'
_cod_database_code 7106027

loop_
_symmetry_equiv_pos_as_xyz
x,y,z
x+1/2,-y+1/2,-z
-x,y+1/2,-z+1/2
-x+1/2,-y,z+1/2

loop_
_atom_site_label
_atom_site_type_symbol
_atom_site_fract_x
_atom_site_fract_y
_atom_site_fract_z
_atom_site_U_iso_or_equiv
_atom_site_occupancy
_atom_site_adp_type
_atom_site_refinement_flags_posn
_atom_site_refinement_flags_adp
_atom_site_refinement_flags_occupancy
_atom_site_disorder_assembly
_atom_site_disorder_group
_oxford_atom_site_special_shape
_atom_site_attached_hydrogens
Ir1 Ir 0.287161(14) 0.445699(12) 0.321422(8) 0.0278 1.0000 Uani . . . . . . .
C2 C 0.3754(5) 0.3859(4) 0.3762(3) 0.0379 1.0000 Uani . . . . . . .
C3 C 0.2975(5) 0.3462(3) 0.3691(3) 0.0404 1.0000 Uani . . . . . . .
C4 C 0.2880(6) 0.2790(4) 0.3309(4) 0.0612 1.0000 Uani . . . . . . .
C5 C 0.3366(6) 0.2877(5) 0.2751(4) 0.0646 1.0000 Uani . . . . . . .
C6 C 0.3307(6) 0.3652(5) 0.2538(3) 0.0557 1.0000 Uani . . . . . . .
C7 C 0.3939(5) 0.4186(5) 0.2621(3) 0.0511 1.0000 Uani . . . . . . .
C8 C 0.4773(5) 0.4079(5) 0.2936(4) 0.0585 1.0000 Uani . . . . . . .
C9 C 0.4645(5) 0.3690(4) 0.3506(3) 0.0501 1.0000 Uani . . . . . . .
C10 C 0.2348(3) 0.4949(3) 0.3930(2) 0.0263 1.0000 Uani . . . . . . .
N11 N 0.2745(3) 0.5331(2) 0.43524(17) 0.0246 1.0000 Uani . . . . . . .
C12 C 0.2119(4) 0.5668(3) 0.4695(2) 0.0295 1.0000 Uani . . . . . . .
C13 C 0.1326(4) 0.5487(4) 0.4486(2) 0.0308 1.0000 Uani . . . . . . .
N14 N 0.1477(3) 0.5030(3) 0.40253(18) 0.0256 1.0000 Uani . . . . . . .
C15 C 0.0830(4) 0.4756(3) 0.3637(2) 0.0293 1.0000 Uani . . . . . . .
C16 C 0.0998(4) 0.4865(3) 0.3066(2) 0.0316 1.0000 Uani . . . . . . .
C17 C 0.1808(4) 0.5277(4) 0.2891(3) 0.0363 1.0000 Uani . . . . . . .
C18 C 0.2319(5) 0.5021(5) 0.2454(2) 0.0466 1.0000 Uani . . . . . . .
C19 C 0.1845(4) 0.6079(4) 0.3064(3) 0.0464 1.0000 Uani . . . . . . .
C20 C 0.0423(4) 0.4580(4) 0.2670(2) 0.0392 1.0000 Uani . . . . . . .
C21 C -0.0307(5) 0.4201(4) 0.2850(3) 0.0472 1.0000 Uani . . . . . . .
C22 C -0.0472(4) 0.4101(4) 0.3417(3) 0.0393 1.0000 Uani . . . . . . .
C23 C 0.0088(3) 0.4376(4) 0.3832(2) 0.0298 1.0000 Uani . . . . . . .
C24 C -0.0124(4) 0.4258(3) 0.4456(2) 0.0321 1.0000 Uani . . . . . . .
C25 C -0.0845(4) 0.4786(4) 0.4647(3) 0.0430 1.0000 Uani . . . . . . .
C26 C -0.0389(6) 0.3460(5) 0.4583(4) 0.0616 1.0000 Uani . . . . . . .
C27 C 0.3668(4) 0.5352(3) 0.4511(2) 0.0249 1.0000 Uani . . . . . . .
C28 C 0.3922(4) 0.4960(4) 0.4990(2) 0.0318 1.0000 Uani . . . . . . .
C29 C 0.4801(4) 0.5010(4) 0.5147(3) 0.0356 1.0000 Uani . . . . . . .
C30 C 0.5385(4) 0.5437(4) 0.4848(3) 0.0397 1.0000 Uani . . . . . . .
C31 C 0.5109(4) 0.5818(4) 0.4375(3) 0.0369 1.0000 Uani . . . . . . .
C32 C 0.4238(4) 0.5792(3) 0.4191(2) 0.0303 1.0000 Uani . . . . . . .
C33 C 0.3936(4) 0.6227(3) 0.3680(2) 0.0333 1.0000 Uani . . . . . . .
C34 C 0.4641(4) 0.6348(4) 0.3229(4) 0.0480 1.0000 Uani . . . . . . .
C35 C 0.3567(5) 0.6971(4) 0.3868(3) 0.0467 1.0000 Uani . . . . . . .
C36 C 0.3302(3) 0.4475(4) 0.5332(2) 0.0369 1.0000 Uani . . . . . . .
C37 C 0.3159(5) 0.4806(5) 0.5923(3) 0.0558 1.0000 Uani . . . . . . .
C38 C 0.3637(5) 0.3686(4) 0.5378(3) 0.0488 1.0000 Uani . . . . . . .
F39 F 0.2785(3) 0.72035(18) 0.52571(14) 0.0482 1.0000 Uani . . . . . . .
C40 C 0.2531(4) 0.7913(3) 0.5307(2) 0.0307 1.0000 Uani . . . . . . .
F41 F 0.1957(3) 0.7915(2) 0.57395(13) 0.0457 1.0000 Uani . . . . . . .
F42 F 0.3226(3) 0.8296(2) 0.54746(15) 0.0440 1.0000 Uani . . . . . . .
C43 C 0.2123(4) 0.8199(3) 0.47711(19) 0.0257 1.0000 Uani . . . . . . .
C44 C 0.2532(4) 0.8759(3) 0.4470(2) 0.0222 1.0000 Uani . . . . . . .
C45 C 0.2189(4) 0.9021(3) 0.39548(19) 0.0237 1.0000 Uani . . . . . . .
C46 C 0.1407(4) 0.8699(3) 0.3778(2) 0.0291 1.0000 Uani . . . . . . .
C47 C 0.0996(4) 0.8140(4) 0.4079(3) 0.0378 1.0000 Uani . . . . . . .
C48 C 0.1359(4) 0.7876(3) 0.4580(2) 0.0335 1.0000 Uani . . . . . . .
C49 C 0.0171(3) 0.7806(3) 0.3868(2) 0.0744 1.0000 Uani D . . . . . .
B53 B 0.2621(4) 0.9690(3) 0.3588(2) 0.0230 1.0000 Uani . . . . . . .
C54 C 0.2635(3) 0.9497(4) 0.29067(19) 0.0220 1.0000 Uani . . . . . . .
C55 C 0.2682(3) 1.0058(3) 0.2501(2) 0.0259 1.0000 Uani . . . . . . .
C56 C 0.2726(4) 0.9918(3) 0.1926(2) 0.0270 1.0000 Uani . . . . . . .
C57 C 0.2668(4) 1.0558(4) 0.1524(2) 0.0382 1.0000 Uani . . . . . . .
F58 F 0.2873(3) 1.0381(2) 0.09944(12) 0.0491 1.0000 Uani . . . . . . .
F59 F 0.3201(3) 1.1104(2) 0.16797(18) 0.0613 1.0000 Uani . . . . . . .
F60 F 0.1856(3) 1.0830(2) 0.15070(18) 0.0603 1.0000 Uani . . . . . . .
C61 C 0.2772(4) 0.9201(3) 0.1732(2) 0.0287 1.0000 Uani . . . . . . .
C62 C 0.2751(4) 0.8634(3) 0.2122(2) 0.0279 1.0000 Uani . . . . . . .
C63 C 0.2669(3) 0.8778(3) 0.2695(2) 0.0254 1.0000 Uani . . . . . . .
C64 C 0.2790(4) 0.78590(17) 0.19229(19) 0.0511 1.0000 Uani D . . . . . .
C68 C 0.3668(4) 0.9804(3) 0.3725(2) 0.0235 1.0000 Uani . . . . . . .
C69 C 0.4228(3) 0.9200(3) 0.3795(2) 0.0218 1.0000 Uani . . . . . . .
C70 C 0.5126(3) 0.9274(3) 0.3877(2) 0.0259 1.0000 Uani . . . . . . .
C71 C 0.5509(4) 0.9960(4) 0.3870(2) 0.0317 1.0000 Uani . . . . . . .
C72 C 0.4990(3) 1.0568(4) 0.3787(2) 0.0327 1.0000 Uani . . . . . . .
C73 C 0.4083(3) 1.0486(4) 0.3714(2) 0.0274 1.0000 Uani . . . . . . .
C74 C 0.5418(4) 1.1301(2) 0.3755(3) 0.0676 1.0000 Uani D . . . . . .
C78 C 0.5667(4) 0.8602(4) 0.3976(2) 0.0339 1.0000 Uani . . . . . . .
F79 F 0.6530(3) 0.8731(3) 0.3959(2) 0.0544 1.0000 Uani . . . . . . .
F80 F 0.5519(3) 0.8076(2) 0.35967(19) 0.0505 1.0000 Uani . . . . . . .
F81 F 0.5501(3) 0.8307(3) 0.44815(19) 0.0694 1.0000 Uani . . . . . . .
C82 C 0.2041(4) 1.0424(3) 0.37326(19) 0.0235 1.0000 Uani . . . . . . .
C83 C 0.1378(3) 1.0699(3) 0.3378(2) 0.0286 1.0000 Uani . . . . . . .
C84 C 0.0887(4) 1.1310(3) 0.3522(2) 0.0305 1.0000 Uani . . . . . . .
C85 C 0.1013(4) 1.1671(4) 0.4036(3) 0.0355 1.0000 Uani . . . . . . .
C86 C 0.1639(4) 1.1390(3) 0.4405(2) 0.0324 1.0000 Uani . . . . . . .
C87 C 0.2145(4) 1.0786(3) 0.4253(2) 0.0282 1.0000 Uani . . . . . . .
C88 C 0.1752(4) 1.1763(3) 0.49579(16) 0.0586 1.0000 Uani D . . . . . .
C92 C 0.0216(5) 1.1591(4) 0.3124(3) 0.0498 1.0000 Uani . . . . . . .
F93 F 0.0442(4) 1.1547(4) 0.2594(2) 0.1063 1.0000 Uani . . . . . . .
F94 F -0.0522(3) 1.1186(3) 0.3135(3) 0.0904 1.0000 Uani . . . . . . .
F95 F -0.0063(4) 1.2255(3) 0.3227(3) 0.1163 1.0000 Uani . . . . . . .
F500 F -0.0131(7) 0.7229(6) 0.4150(5) 0.0919 0.5000 Uani D . . . 1 . .
F510 F -0.0481(6) 0.8276(6) 0.3834(5) 0.0935 0.5000 Uani D . . . 1 . .
F520 F 0.0282(7) 0.7559(7) 0.3333(4) 0.0851 0.5000 Uani D . . . 1 . .
F501 F 0.0148(7) 0.7068(5) 0.3916(5) 0.0833 0.5000 Uani D . . . 2 . .
F511 F -0.0513(6) 0.8059(6) 0.4156(5) 0.0925 0.5000 Uani D . . . 2 . .
F521 F -0.0023(7) 0.7935(7) 0.3330(4) 0.0975 0.5000 Uani D . . . 2 . .
F750 F 0.5588(7) 1.1527(5) 0.3236(4) 0.1002 0.5000 Uani D . . . 1 . .
F760 F 0.4874(6) 1.1817(4) 0.3986(4) 0.0648 0.5000 Uani D . . . 1 . .
F770 F 0.6157(5) 1.1381(5) 0.4026(4) 0.0749 0.5000 Uani D . . . 1 . .
F751 F 0.6094(6) 1.1240(4) 0.3361(4) 0.0689 0.5000 Uani D . . . 2 . .
F761 F 0.4964(6) 1.1862(5) 0.3606(5) 0.1000 0.5000 Uani D . . . 2 . .
F771 F 0.5810(6) 1.1503(6) 0.4222(4) 0.0778 0.5000 Uani D . . . 2 . .
F890 F 0.2470(6) 1.1582(6) 0.5244(4) 0.0776 0.5000 Uani D . . . 1 . .
F900 F 0.1084(6) 1.1645(6) 0.5304(4) 0.0792 0.5000 Uani D . . . 1 . .
F910 F 0.1796(7) 1.2498(5) 0.4907(4) 0.0775 0.5000 Uani D . . . 1 . .
F891 F 0.2077(7) 1.1294(5) 0.5345(3) 0.0671 0.5000 Uani D . . . 2 . .
F901 F 0.1046(6) 1.2052(6) 0.5184(4) 0.0745 0.5000 Uani D . . . 2 . .
F911 F 0.2323(7) 1.2306(6) 0.4942(4) 0.0909 0.5000 Uani D . . . 2 . .
F650 F 0.3392(6) 0.7491(5) 0.2228(4) 0.0622 0.5000 Uani D . . . 1 . .
F660 F 0.2950(7) 0.7706(5) 0.1393(3) 0.0723 0.5000 Uani D . . . 1 . .
F670 F 0.2023(6) 0.7511(5) 0.2039(4) 0.0792 0.5000 Uani D . . . 1 . .
F651 F 0.2989(7) 0.7339(5) 0.2288(4) 0.0597 0.5000 Uani D . . . 2 . .
F661 F 0.3392(6) 0.7811(5) 0.1498(3) 0.0537 0.5000 Uani D . . . 2 . .
F671 F 0.2040(6) 0.7635(5) 0.1689(4) 0.0835 0.5000 Uani D . . . 2 . .
H21 H 0.3800 0.4091 0.4133 0.0470 1.0000 Uiso R . . . . . .
H31 H 0.2583 0.3462 0.4015 0.0509 1.0000 Uiso R . . . . . .
H41 H 0.3108 0.2359 0.3504 0.0750 1.0000 Uiso R . . . . . .
H42 H 0.2264 0.2716 0.3227 0.0749 1.0000 Uiso R . . . . . .
H52 H 0.3976 0.2743 0.2802 0.0780 1.0000 Uiso R . . . . . .
H51 H 0.3103 0.2552 0.2474 0.0781 1.0000 Uiso R . . . . . .
H61 H 0.2982 0.3701 0.2185 0.0681 1.0000 Uiso R . . . . . .
H71 H 0.3978 0.4546 0.2313 0.0631 1.0000 Uiso R . . . . . .
H82 H 0.5030 0.4558 0.3002 0.0731 1.0000 Uiso R . . . . . .
H81 H 0.5168 0.3782 0.2706 0.0730 1.0000 Uiso R . . . . . .
H91 H 0.5098 0.3861 0.3762 0.0621 1.0000 Uiso R . . . . . .
H92 H 0.4697 0.3163 0.3455 0.0621 1.0000 Uiso R . . . . . .
H121 H 0.2228 0.5971 0.5005 0.0361 1.0000 Uiso R . . . . . .
H131 H 0.0782 0.5636 0.4620 0.0378 1.0000 Uiso R . . . . . .
H182 H 0.2702 0.5371 0.2267 0.0559 1.0000 Uiso R . . . . . .
H181 H 0.2050 0.4698 0.2179 0.0559 1.0000 Uiso R . . . . . .
H191 H 0.2361 0.6300 0.2904 0.0720 1.0000 Uiso R . . . . . .
H193 H 0.1862 0.6119 0.3470 0.0720 1.0000 Uiso R . . . . . .
H192 H 0.1334 0.6325 0.2922 0.0720 1.0000 Uiso R . . . . . .
H201 H 0.0528 0.4644 0.2288 0.0500 1.0000 Uiso R . . . . . .
H211 H -0.0698 0.4007 0.2584 0.0592 1.0000 Uiso R . . . . . .
H221 H -0.0968 0.3841 0.3527 0.0501 1.0000 Uiso R . . . . . .
H241 H 0.0403 0.4371 0.4677 0.0410 1.0000 Uiso R . . . . . .
H251 H -0.0884 0.4782 0.5052 0.0669 1.0000 Uiso R . . . . . .
H253 H -0.0707 0.5277 0.4524 0.0669 1.0000 Uiso R . . . . . .
H252 H -0.1399 0.4640 0.4488 0.0670 1.0000 Uiso R . . . . . .
H261 H -0.0457 0.3398 0.4984 0.0941 1.0000 Uiso R . . . . . .
H262 H -0.0930 0.3349 0.4394 0.0940 1.0000 Uiso R . . . . . .
H263 H 0.0063 0.3136 0.4448 0.0941 1.0000 Uiso R . . . . . .
H291 H 0.4992 0.4747 0.5460 0.0449 1.0000 Uiso R . . . . . .
H301 H 0.5967 0.5471 0.4967 0.0500 1.0000 Uiso R . . . . . .
H311 H 0.5507 0.6097 0.4170 0.0460 1.0000 Uiso R . . . . . .
H331 H 0.3460 0.5950 0.3502 0.0421 1.0000 Uiso R . . . . . .
H342 H 0.4377 0.6568 0.2900 0.0741 1.0000 Uiso R . . . . . .
H341 H 0.5095 0.6665 0.3373 0.0739 1.0000 Uiso R . . . . . .
H343 H 0.4891 0.5880 0.3128 0.0740 1.0000 Uiso R . . . . . .
H353 H 0.3413 0.7257 0.3540 0.0717 1.0000 Uiso R . . . . . .
H352 H 0.4003 0.7228 0.4085 0.0719 1.0000 Uiso R . . . . . .
H351 H 0.3051 0.6895 0.4097 0.0720 1.0000 Uiso R . . . . . .
H361 H 0.2734 0.4468 0.5136 0.0450 1.0000 Uiso R . . . . . .
H372 H 0.2769 0.4499 0.6136 0.0859 1.0000 Uiso R . . . . . .
H371 H 0.3711 0.4838 0.6116 0.0858 1.0000 Uiso R . . . . . .
H373 H 0.2912 0.5292 0.5889 0.0860 1.0000 Uiso R . . . . . .
H381 H 0.3211 0.3398 0.5580 0.0740 1.0000 Uiso R . . . . . .
H383 H 0.4185 0.3674 0.5582 0.0739 1.0000 Uiso R . . . . . .
H382 H 0.3722 0.3479 0.5008 0.0739 1.0000 Uiso R . . . . . .
H441 H 0.3044 0.8963 0.4609 0.0291 1.0000 Uiso R . . . . . .
H461 H 0.1155 0.8859 0.3443 0.0371 1.0000 Uiso R . . . . . .
H481 H 0.1093 0.7494 0.4779 0.0420 1.0000 Uiso R . . . . . .
H551 H 0.2685 1.0545 0.2618 0.0329 1.0000 Uiso R . . . . . .
H611 H 0.2816 0.9105 0.1345 0.0360 1.0000 Uiso R . . . . . .
H631 H 0.2623 0.8384 0.2945 0.0332 1.0000 Uiso R . . . . . .
H691 H 0.3990 0.8728 0.3789 0.0268 1.0000 Uiso R . . . . . .
H711 H 0.6113 1.0013 0.3923 0.0411 1.0000 Uiso R . . . . . .
H731 H 0.3750 1.0904 0.3654 0.0342 1.0000 Uiso R . . . . . .
H831 H 0.1267 1.0467 0.3036 0.0358 1.0000 Uiso R . . . . . .
H851 H 0.0683 1.2084 0.4129 0.0441 1.0000 Uiso R . . . . . .
H871 H 0.2569 1.0615 0.4506 0.0349 1.0000 Uiso R . . . . . .

loop_
_atom_site_aniso_label
_atom_site_aniso_U_11
_atom_site_aniso_U_22
_atom_site_aniso_U_33
_atom_site_aniso_U_23
_atom_site_aniso_U_13
_atom_site_aniso_U_12
Ir1 0.02708(8) 0.03473(9) 0.02163(7) -0.00096(10) 0.00098(9) -0.00080(11)
C2 0.050(4) 0.037(4) 0.027(3) -0.001(3) -0.003(3) 0.013(3)
C3 0.044(4) 0.034(3) 0.043(3) 0.009(3) 0.008(3) 0.007(3)
C4 0.062(4) 0.037(3) 0.084(6) -0.003(4) 0.004(6) -0.007(4)
C5 0.076(6) 0.053(5) 0.064(5) -0.029(4) -0.004(4) 0.007(4)
C6 0.064(5) 0.067(6) 0.036(4) -0.028(4) -0.002(4) 0.015(4)
C7 0.047(4) 0.069(5) 0.038(4) 0.004(3) 0.022(3) 0.018(4)
C8 0.032(4) 0.056(5) 0.087(6) 0.005(4) 0.016(4) 0.011(3)
C9 0.040(4) 0.045(4) 0.066(5) -0.003(4) -0.005(3) 0.009(3)
C10 0.023(3) 0.030(3) 0.026(3) 0.001(2) 0.001(2) 0.002(2)
N11 0.022(2) 0.027(2) 0.025(2) -0.0006(16) -0.0025(18) -0.0046(18)
C12 0.029(2) 0.031(3) 0.028(2) -0.007(2) 0.000(3) 0.000(3)
C13 0.028(3) 0.033(3) 0.031(3) -0.007(3) 0.000(2) 0.002(3)
N14 0.022(2) 0.031(3) 0.023(2) -0.0027(19) -0.0033(18) 0.000(2)
C15 0.024(3) 0.038(3) 0.026(3) -0.004(2) -0.011(2) 0.005(2)
C16 0.023(3) 0.036(3) 0.035(3) -0.001(2) -0.006(2) 0.005(2)
C17 0.029(3) 0.050(4) 0.030(3) 0.010(3) -0.011(2) -0.001(3)
C18 0.045(5) 0.078(5) 0.017(3) 0.015(3) -0.006(3) -0.002(4)
C19 0.044(4) 0.041(4) 0.055(5) 0.016(3) -0.018(3) -0.001(3)
C20 0.036(3) 0.057(5) 0.025(3) -0.006(3) -0.010(2) 0.004(3)
C21 0.039(4) 0.067(5) 0.036(3) -0.010(3) -0.016(3) -0.005(3)
C22 0.019(3) 0.052(4) 0.046(4) -0.008(3) -0.005(2) -0.003(3)
C23 0.024(3) 0.034(3) 0.031(3) -0.002(3) -0.003(2) 0.004(3)
C24 0.033(3) 0.030(3) 0.033(3) -0.002(2) -0.001(2) 0.005(2)
C25 0.029(3) 0.059(4) 0.041(3) 0.003(3) 0.007(3) 0.007(3)
C26 0.077(6) 0.050(5) 0.057(5) 0.009(4) 0.003(4) -0.009(4)
C27 0.025(3) 0.026(3) 0.024(2) -0.005(2) -0.004(2) -0.001(2)
C28 0.027(3) 0.041(4) 0.027(3) -0.003(2) -0.005(2) 0.000(3)
C29 0.032(3) 0.045(4) 0.030(3) 0.003(3) -0.009(2) -0.003(3)
C30 0.023(3) 0.056(5) 0.040(3) 0.002(3) -0.008(2) -0.005(3)
C31 0.027(3) 0.043(4) 0.041(3) -0.003(3) 0.001(3) -0.014(3)
C32 0.028(3) 0.032(3) 0.031(3) -0.004(2) -0.004(2) -0.004(2)
C33 0.037(3) 0.033(3) 0.031(3) 0.002(2) -0.003(2) -0.002(3)
C34 0.055(4) 0.048(4) 0.041(3) 0.005(4) 0.012(4) 0.002(3)
C35 0.051(4) 0.034(4) 0.055(4) 0.003(3) 0.007(3) 0.007(3)
C36 0.027(3) 0.053(4) 0.031(3) 0.011(3) -0.006(2) -0.007(3)
C37 0.042(4) 0.089(6) 0.036(4) 0.006(4) 0.005(3) 0.008(4)
C38 0.047(4) 0.049(4) 0.050(4) 0.017(4) -0.005(4) -0.009(4)
F39 0.082(3) 0.0259(17) 0.0372(18) 0.0004(14) -0.010(2) 0.008(2)
C40 0.046(3) 0.020(3) 0.026(3) 0.003(2) 0.001(2) 0.000(2)
F41 0.065(3) 0.051(2) 0.0205(15) 0.0040(15) 0.0105(16) 0.000(2)
F42 0.060(2) 0.038(2) 0.0344(19) 0.0068(16) -0.0161(16) -0.0108(18)
C43 0.033(3) 0.023(2) 0.021(2) -0.0003(18) 0.003(3) 0.002(3)
C44 0.025(2) 0.022(3) 0.020(2) -0.001(2) 0.0019(19) 0.003(2)
C45 0.022(2) 0.028(2) 0.022(2) 0.0008(18) -0.001(2) 0.000(3)
C46 0.029(3) 0.038(3) 0.021(2) 0.006(2) -0.005(2) -0.003(2)
C47 0.028(3) 0.050(4) 0.035(3) 0.002(3) -0.005(2) -0.016(3)
C48 0.042(3) 0.032(3) 0.026(3) 0.007(2) 0.004(3) -0.012(3)
C49 0.044(3) 0.109(5) 0.070(4) 0.017(4) -0.014(3) -0.038(3)
B53 0.022(3) 0.027(3) 0.020(3) 0.004(2) -0.001(2) 0.002(2)
C54 0.016(2) 0.028(3) 0.023(2) 0.005(2) 0.0017(16) 0.002(2)
C55 0.027(3) 0.023(3) 0.028(3) 0.005(2) 0.005(2) -0.002(2)
C56 0.023(3) 0.034(3) 0.024(3) 0.008(2) 0.000(2) 0.001(2)
C57 0.052(4) 0.034(3) 0.028(2) 0.012(3) 0.004(2) -0.003(3)
F58 0.065(2) 0.061(3) 0.0223(14) 0.0105(15) 0.0076(19) -0.002(2)
F59 0.096(3) 0.043(2) 0.045(3) 0.0181(19) -0.007(2) -0.030(2)
F60 0.065(3) 0.065(3) 0.051(2) 0.027(2) 0.007(2) 0.027(2)
C61 0.024(2) 0.039(3) 0.024(2) 0.001(2) 0.001(3) 0.004(2)
C62 0.022(3) 0.034(3) 0.028(3) -0.001(2) 0.001(2) 0.004(2)
C63 0.019(3) 0.032(3) 0.025(3) 0.005(2) -0.0007(19) 0.006(2)
C64 0.075(4) 0.031(3) 0.047(3) -0.008(2) -0.005(3) 0.010(3)
C68 0.030(3) 0.022(3) 0.018(2) 0.0027(19) 0.000(2) 0.000(2)
C69 0.026(3) 0.018(2) 0.021(2) 0.0037(18) -0.001(2) -0.0040(19)
C70 0.022(3) 0.036(4) 0.019(2) -0.001(2) 0.0011(19) -0.001(2)
C71 0.019(3) 0.045(4) 0.030(3) 0.008(3) 0.002(2) -0.005(3)
C72 0.032(3) 0.029(3) 0.037(3) 0.010(3) -0.001(2) -0.010(3)
C73 0.030(3) 0.022(3) 0.030(3) 0.009(3) -0.001(2) 0.000(3)
C74 0.066(4) 0.038(3) 0.099(4) 0.010(3) 0.004(3) -0.027(3)
C78 0.027(3) 0.045(4) 0.029(3) 0.004(3) -0.002(2) 0.003(3)
F79 0.0232(19) 0.053(3) 0.087(3) -0.005(2) -0.012(2) 0.0076(18)
F80 0.044(2) 0.034(2) 0.073(3) -0.013(2) -0.014(2) 0.0113(17)
F81 0.074(3) 0.081(3) 0.053(3) 0.037(2) 0.015(2) 0.039(3)
C82 0.023(2) 0.024(3) 0.023(2) 0.0071(18) -0.004(2) -0.003(2)
C83 0.028(3) 0.032(3) 0.026(3) 0.000(2) -0.005(2) 0.001(2)
C84 0.024(3) 0.035(3) 0.033(3) 0.003(2) -0.004(2) 0.006(2)
C85 0.031(3) 0.036(3) 0.039(3) -0.002(3) -0.003(3) 0.006(3)
C86 0.034(3) 0.037(3) 0.027(3) 0.001(2) -0.001(2) 0.006(3)
C87 0.026(2) 0.032(3) 0.027(2) 0.0035(19) 0.001(3) 0.006(3)
C88 0.069(4) 0.065(4) 0.041(3) -0.022(3) -0.011(3) 0.014(3)
C92 0.050(4) 0.056(4) 0.043(4) -0.003(3) -0.008(3) 0.021(3)
F93 0.088(4) 0.186(7) 0.045(3) 0.039(4) -0.004(3) 0.075(4)
F94 0.055(3) 0.117(4) 0.099(4) 0.024(4) -0.047(3) -0.013(3)
F95 0.145(5) 0.069(3) 0.135(5) -0.036(4) -0.095(5) 0.072(4)
F500 0.065(6) 0.129(8) 0.082(7) 0.037(6) -0.010(5) -0.068(6)
F510 0.042(5) 0.135(8) 0.104(8) -0.004(7) -0.030(6) -0.013(5)
F520 0.064(6) 0.118(8) 0.074(6) -0.012(6) -0.030(5) -0.031(6)
F501 0.055(6) 0.097(6) 0.098(8) -0.010(6) -0.002(6) -0.044(6)
F511 0.037(5) 0.128(8) 0.112(8) -0.005(7) -0.008(5) -0.022(5)
F521 0.071(7) 0.142(9) 0.079(6) 0.042(6) -0.040(5) -0.065(6)
F750 0.163(8) 0.056(6) 0.081(6) 0.014(6) 0.026(7) -0.060(6)
F760 0.081(6) 0.022(4) 0.091(6) 0.027(4) -0.004(5) -0.024(4)
F770 0.042(5) 0.041(5) 0.142(8) -0.009(6) -0.015(5) -0.009(4)
F751 0.072(6) 0.028(4) 0.106(7) 0.016(4) 0.023(5) -0.010(4)
F761 0.064(6) 0.035(5) 0.201(9) 0.065(6) -0.015(7) -0.019(4)
F771 0.087(7) 0.060(6) 0.087(6) -0.032(5) 0.018(5) -0.054(5)
F890 0.068(6) 0.096(7) 0.069(6) -0.056(6) -0.033(5) 0.037(5)
F900 0.089(7) 0.095(7) 0.053(6) -0.039(6) 0.022(5) -0.016(6)
F910 0.109(7) 0.058(5) 0.065(6) -0.031(5) -0.029(6) 0.014(5)
F891 0.104(7) 0.071(6) 0.026(4) -0.013(4) -0.022(5) 0.024(6)
F901 0.076(6) 0.093(7) 0.055(5) -0.033(5) -0.014(5) 0.055(6)
F911 0.110(8) 0.099(7) 0.064(6) -0.026(6) -0.012(6) -0.042(6)
F650 0.090(7) 0.036(5) 0.060(6) 0.001(4) -0.010(5) 0.022(5)
F660 0.140(8) 0.048(5) 0.029(4) -0.011(3) -0.013(6) -0.003(6)
F670 0.107(7) 0.046(5) 0.085(6) -0.021(5) 0.008(7) -0.018(5)
F651 0.121(8) 0.020(4) 0.038(4) 0.005(3) 0.012(5) -0.002(5)
F661 0.089(6) 0.024(4) 0.048(5) -0.022(4) 0.020(5) 0.003(4)
F671 0.072(6) 0.058(5) 0.120(8) -0.042(6) -0.030(7) 0.005(5)

loop_
_atom_type_symbol
_atom_type_scat_dispersion_real
_atom_type_scat_dispersion_imag
_atom_type_scat_Cromer_Mann_a1
_atom_type_scat_Cromer_Mann_b1
_atom_type_scat_Cromer_Mann_a2
_atom_type_scat_Cromer_Mann_b2
_atom_type_scat_Cromer_Mann_a3
_atom_type_scat_Cromer_Mann_b3
_atom_type_scat_Cromer_Mann_a4
_atom_type_scat_Cromer_Mann_b4
_atom_type_scat_Cromer_Mann_c
_atom_type_scat_source
C 0.0033 0.0016 2.3100 20.8439 1.0200 10.2075 1.5886 0.5687 0.8650 51.6512 0.2156 'International Tables Vol C 4.2.6.8 and 6.1.1.4'
H 0.0000 0.0000 0.4930 10.5109 0.3229 26.1257 0.1402 3.1424 0.0408 57.7998 0.0030 'International Tables Vol C 4.2.6.8 and 6.1.1.4'
N 0.0061 0.0033 12.2126 0.0057 3.1322 9.8933 2.0125 28.9975 1.1663 0.5826 -11.5290 'International Tables Vol C 4.2.6.8 and 6.1.1.4'
Ir -1.4442 7.9887 27.3049 1.5928 16.7296 8.8655 15.6115 0.4179 5.8338 45.0011 11.4722 'International Tables Vol C 4.2.6.8 and 6.1.1.4'
B 0.0013 0.0007 2.0545 23.2185 1.3326 1.0210 1.0979 60.3498 0.7068 0.1403 -0.1932 'International Tables Vol C 4.2.6.8 and 6.1.1.4'
F 0.0171 0.0103 3.5392 10.2825 2.6412 4.2944 1.5170 0.2615 1.0243 26.1476 0.2776 'International Tables Vol C 4.2.6.8 and 6.1.1.4'

loop_
_geom_angle_atom_site_label_1
_geom_angle_site_symmetry_1
_geom_angle_atom_site_label_2
_geom_angle_site_symmetry_2
_geom_angle_atom_site_label_3
_geom_angle_site_symmetry_3
_geom_angle
_geom_angle_publ_flag
C2 . Ir1 . C3 . 38.1(3) yes
C2 . Ir1 . C6 . 85.2(3) yes
C3 . Ir1 . C6 . 78.7(3) yes
C2 . Ir1 . C7 . 78.9(3) yes
C3 . Ir1 . C7 . 95.3(3) yes
C6 . Ir1 . C7 . 36.0(3) yes
C2 . Ir1 . C10 . 88.2(2) yes
C3 . Ir1 . C10 . 87.9(2) yes
C6 . Ir1 . C10 . 165.1(3) yes
C7 . Ir1 . C10 . 154.1(3) yes
C2 . Ir1 . C17 . 162.0(2) yes
C3 . Ir1 . C17 . 139.9(3) yes
C6 . Ir1 . C17 . 112.7(3) yes
C7 . Ir1 . C17 . 116.7(3) yes
C10 . Ir1 . C17 . 74.0(2) yes
C2 . Ir1 . C18 . 161.4(2) yes
C3 . Ir1 . C18 . 147.2(3) yes
C6 . Ir1 . C18 . 80.7(3) yes
C7 . Ir1 . C18 . 82.5(3) yes
C10 . Ir1 . C18 . 108.3(2) yes
C17 . Ir1 . C18 . 35.0(2) yes
Ir1 . C2 . C3 . 69.9(4) yes
Ir1 . C2 . C9 . 114.8(5) yes
C3 . C2 . C9 . 127.4(6) yes
Ir1 . C2 . H21 . 111.4 no
C3 . C2 . H21 . 113.1 no
C9 . C2 . H21 . 112.4 no
Ir1 . C3 . C2 . 72.0(4) yes
Ir1 . C3 . C4 . 111.1(5) yes
C2 . C3 . C4 . 124.3(7) yes
Ir1 . C3 . H31 . 111.8 no
C2 . C3 . H31 . 115.3 no
C4 . C3 . H31 . 114.0 no
C3 . C4 . C5 . 112.5(6) yes
C3 . C4 . H41 . 109.4 no
C5 . C4 . H41 . 108.7 no
C3 . C4 . H42 . 108.7 no
C5 . C4 . H42 . 108.3 no
H41 . C4 . H42 . 109.3 no
C4 . C5 . C6 . 111.2(6) yes
C4 . C5 . H52 . 109.5 no
C6 . C5 . H52 . 109.7 no
C4 . C5 . H51 . 108.7 no
C6 . C5 . H51 . 108.7 no
H52 . C5 . H51 . 109.0 no
C5 . C6 . Ir1 . 112.8(5) yes
C5 . C6 . C7 . 124.7(8) yes
Ir1 . C6 . C7 . 69.6(4) yes
C5 . C6 . H61 . 113.8 no
Ir1 . C6 . H61 . 113.4 no
C7 . C6 . H61 . 114.4 no
Ir1 . C7 . C6 . 74.4(4) yes
Ir1 . C7 . C8 . 110.1(5) yes
C6 . C7 . C8 . 125.3(8) yes
Ir1 . C7 . H71 . 111.6 no
C6 . C7 . H71 . 113.8 no
C8 . C7 . H71 . 114.0 no
C7 . C8 . C9 . 113.0(6) yes
C7 . C8 . H82 . 108.0 no
C9 . C8 . H82 . 109.0 no
C7 . C8 . H81 . 108.8 no
C9 . C8 . H81 . 108.3 no
H82 . C8 . H81 . 109.8 no
C8 . C9 . C2 . 111.8(6) yes
C8 . C9 . H91 . 108.0 no
C2 . C9 . H91 . 109.0 no
C8 . C9 . H92 . 109.7 no
C2 . C9 . H92 . 108.8 no
H91 . C9 . H92 . 109.6 no
Ir1 . C10 . N11 . 130.4(4) yes
Ir1 . C10 . N14 . 124.0(4) yes
N11 . C10 . N14 . 105.1(5) yes
C10 . N11 . C12 . 110.2(4) yes
C10 . N11 . C27 . 129.3(4) yes
C12 . N11 . C27 . 120.1(4) yes
N11 . C12 . C13 . 107.2(4) yes
N11 . C12 . H121 . 126.5 no
C13 . C12 . H121 . 126.2 no
C12 . C13 . N14 . 106.5(5) yes
C12 . C13 . H131 . 127.4 no
N14 . C13 . H131 . 126.1 no
C13 . N14 . C10 . 110.9(5) yes
C13 . N14 . C15 . 126.5(5) yes
C10 . N14 . C15 . 121.9(5) yes
N14 . C15 . C16 . 116.4(5) yes
N14 . C15 . C23 . 120.9(5) yes
C16 . C15 . C23 . 122.6(5) yes
C15 . C16 . C17 . 119.3(5) yes
C15 . C16 . C20 . 119.2(6) yes
C17 . C16 . C20 . 121.5(5) yes
C16 . C17 . Ir1 . 99.5(4) yes
C16 . C17 . C18 . 120.2(6) yes
Ir1 . C17 . C18 . 68.6(4) yes
C16 . C17 . C19 . 115.8(6) yes
Ir1 . C17 . C19 . 120.0(4) yes
C18 . C17 . C19 . 120.5(6) yes
Ir1 . C18 . C17 . 76.4(3) yes
Ir1 . C18 . H182 . 116.1 no
C17 . C18 . H182 . 117.5 no
Ir1 . C18 . H181 . 115.0 no
C17 . C18 . H181 . 118.0 no
H182 . C18 . H181 . 110.4 no
C17 . C19 . H191 . 109.1 no
C17 . C19 . H193 . 110.0 no
H191 . C19 . H193 . 109.9 no
C17 . C19 . H192 . 108.9 no
H191 . C19 . H192 . 109.5 no
H193 . C19 . H192 . 109.5 no
C16 . C20 . C21 . 119.4(6) yes
C16 . C20 . H201 . 120.3 no
C21 . C20 . H201 . 120.3 no
C20 . C21 . C22 . 120.9(6) yes
C20 . C21 . H211 . 119.7 no
C22 . C21 . H211 . 119.3 no
C21 . C22 . C23 . 121.8(6) yes
C21 . C22 . H221 . 119.2 no
C23 . C22 . H221 . 119.0 no
C15 . C23 . C22 . 116.0(5) yes
C15 . C23 . C24 . 124.0(5) yes
C22 . C23 . C24 . 120.0(5) yes
C23 . C24 . C25 . 110.5(5) yes
C23 . C24 . C26 . 112.2(5) yes
C25 . C24 . C26 . 110.3(6) yes
C23 . C24 . H241 . 108.1 no
C25 . C24 . H241 . 107.6 no
C26 . C24 . H241 . 108.0 no
C24 . C25 . H251 . 109.6 no
C24 . C25 . H253 . 109.6 no
H251 . C25 . H253 . 108.8 no
C24 . C25 . H252 . 110.1 no
H251 . C25 . H252 . 109.5 no
H253 . C25 . H252 . 109.2 no
C24 . C26 . H261 . 109.4 no
C24 . C26 . H262 . 109.5 no
H261 . C26 . H262 . 109.9 no
C24 . C26 . H263 . 109.0 no
H261 . C26 . H263 . 109.4 no
H262 . C26 . H263 . 109.6 no
N11 . C27 . C28 . 117.6(5) yes
N11 . C27 . C32 . 118.4(5) yes
C28 . C27 . C32 . 123.9(5) yes
C27 . C28 . C29 . 116.8(6) yes
C27 . C28 . C36 . 123.6(5) yes
C29 . C28 . C36 . 119.6(5) yes
C28 . C29 . C30 . 121.5(6) yes
C28 . C29 . H291 . 118.7 no
C30 . C29 . H291 . 119.7 no
C29 . C30 . C31 . 120.0(5) yes
C29 . C30 . H301 . 119.9 no
C31 . C30 . H301 . 120.1 no
C30 . C31 . C32 . 121.7(6) yes
C30 . C31 . H311 . 119.7 no
C32 . C31 . H311 . 118.6 no
C27 . C32 . C31 . 116.1(5) yes
C27 . C32 . C33 . 122.6(5) yes
C31 . C32 . C33 . 121.3(5) yes
C32 . C33 . C34 . 114.6(5) yes
C32 . C33 . C35 . 109.9(5) yes
C34 . C33 . C35 . 109.6(5) yes
C32 . C33 . H331 . 107.4 no
C34 . C33 . H331 . 107.3 no
C35 . C33 . H331 . 107.9 no
C33 . C34 . H342 . 109.1 no
C33 . C34 . H341 . 110.2 no
H342 . C34 . H341 . 109.8 no
C33 . C34 . H343 . 109.0 no
H342 . C34 . H343 . 109.4 no
H341 . C34 . H343 . 109.3 no
C33 . C35 . H353 . 109.4 no
C33 . C35 . H352 . 109.2 no
H353 . C35 . H352 . 109.6 no
C33 . C35 . H351 . 109.8 no
H353 . C35 . H351 . 109.3 no
H352 . C35 . H351 . 109.6 no
C28 . C36 . C37 . 110.1(6) yes
C28 . C36 . C38 . 111.9(5) yes
C37 . C36 . C38 . 110.5(6) yes
C28 . C36 . H361 . 107.8 no
C37 . C36 . H361 . 108.0 no
C38 . C36 . H361 . 108.4 no
C36 . C37 . H372 . 109.7 no
C36 . C37 . H371 . 109.3 no
H372 . C37 . H371 . 109.4 no
C36 . C37 . H373 . 109.7 no
H372 . C37 . H373 . 109.6 no
H371 . C37 . H373 . 109.2 no
C36 . C38 . H381 . 108.8 no
C36 . C38 . H383 . 110.3 no
H381 . C38 . H383 . 109.0 no
C36 . C38 . H382 . 110.3 no
H381 . C38 . H382 . 109.3 no
H383 . C38 . H382 . 109.1 no
F39 . C40 . F41 . 104.8(4) yes
F39 . C40 . F42 . 107.2(5) yes
F41 . C40 . F42 . 107.0(5) yes
F39 . C40 . C43 . 111.9(4) yes
F41 . C40 . C43 . 111.7(5) yes
F42 . C40 . C43 . 113.7(5) yes
C40 . C43 . C44 . 119.8(5) yes
C40 . C43 . C48 . 118.6(5) yes
C44 . C43 . C48 . 121.5(5) yes
C43 . C44 . C45 . 121.5(5) yes
C43 . C44 . H441 . 119.4 no
C45 . C44 . H441 . 119.1 no
C44 . C45 . C46 . 115.8(5) yes
C44 . C45 . B53 . 124.1(5) yes
C46 . C45 . B53 . 120.0(4) yes
C45 . C46 . C47 . 122.7(5) yes
C45 . C46 . H461 . 118.7 no
C47 . C46 . H461 . 118.6 no
C46 . C47 . C48 . 120.5(5) yes
C46 . C47 . C49 . 120.7(5) yes
C48 . C47 . C49 . 118.8(5) yes
C47 . C48 . C43 . 117.8(5) yes
C47 . C48 . H481 . 120.9 no
C43 . C48 . H481 . 121.3 no
C47 . C49 . F500 . 116.8(6) yes
C47 . C49 . F510 . 113.4(6) yes
F500 . C49 . F510 . 106.32(10) yes
C47 . C49 . F520 . 110.1(6) yes
F500 . C49 . F520 . 104.50(10) yes
F510 . C49 . F520 . 104.74(10) yes
C45 . B53 . C54 . 111.5(4) yes
C45 . B53 . C68 . 112.4(4) yes
C54 . B53 . C68 . 101.9(4) yes
C45 . B53 . C82 . 106.1(4) yes
C54 . B53 . C82 . 112.6(4) yes
C68 . B53 . C82 . 112.4(4) yes
B53 . C54 . C55 . 121.1(5) yes
B53 . C54 . C63 . 123.2(5) yes
C55 . C54 . C63 . 115.6(5) yes
C54 . C55 . C56 . 122.8(5) yes
C54 . C55 . H551 . 119.2 no
C56 . C55 . H551 . 118.0 no
C55 . C56 . C57 . 118.4(5) yes
C55 . C56 . C61 . 120.0(5) yes
C57 . C56 . C61 . 121.5(5) yes
C56 . C57 . F58 . 113.2(6) yes
C56 . C57 . F59 . 111.4(5) yes
F58 . C57 . F59 . 107.2(5) yes
C56 . C57 . F60 . 111.1(5) yes
F58 . C57 . F60 . 106.2(5) yes
F59 . C57 . F60 . 107.4(6) yes
C56 . C61 . C62 . 118.7(5) yes
C56 . C61 . H611 . 120.3 no
C62 . C61 . H611 . 121.0 no
C61 . C62 . C63 . 120.8(5) yes
C61 . C62 . C64 . 119.7(5) yes
C63 . C62 . C64 . 119.5(5) yes
C54 . C63 . C62 . 121.9(5) yes
C54 . C63 . H631 . 119.2 no
C62 . C63 . H631 . 118.8 no
C62 . C64 . F650 . 109.2(6) yes
C62 . C64 . F660 . 120.8(5) yes
F650 . C64 . F660 . 106.32(10) yes
C62 . C64 . F670 . 110.1(5) yes
F650 . C64 . F670 . 104.39(10) yes
F660 . C64 . F670 . 104.80(10) yes
B53 . C68 . C69 . 121.1(5) yes
B53 . C68 . C73 . 123.4(5) yes
C69 . C68 . C73 . 115.0(5) yes
C68 . C69 . C70 . 122.8(5) yes
C68 . C69 . H691 . 118.8 no
C70 . C69 . H691 . 118.5 no
C69 . C70 . C71 . 120.3(5) yes
C69 . C70 . C78 . 119.2(5) yes
C71 . C70 . C78 . 120.5(5) yes
C70 . C71 . C72 . 119.0(5) yes
C70 . C71 . H711 . 120.8 no
C72 . C71 . H711 . 120.2 no
C71 . C72 . C73 . 120.1(6) yes
C71 . C72 . C74 . 118.4(5) yes
C73 . C72 . C74 . 121.5(6) yes
C72 . C73 . C68 . 122.7(6) yes
C72 . C73 . H731 . 118.3 no
C68 . C73 . H731 . 119.0 no
C72 . C74 . F750 . 114.4(5) yes
C72 . C74 . F760 . 109.1(5) yes
F750 . C74 . F760 . 106.13(10) yes
C72 . C74 . F770 . 117.0(6) yes
F750 . C74 . F770 . 104.63(10) yes
F760 . C74 . F770 . 104.66(10) yes
C70 . C78 . F79 . 113.4(5) yes
C70 . C78 . F80 . 112.9(5) yes
F79 . C78 . F80 . 105.8(5) yes
C70 . C78 . F81 . 111.3(5) yes
F79 . C78 . F81 . 106.5(5) yes
F80 . C78 . F81 . 106.4(6) yes
B53 . C82 . C83 . 123.7(4) yes
B53 . C82 . C87 . 120.3(4) yes
C83 . C82 . C87 . 115.9(5) yes
C82 . C83 . C84 . 122.0(5) yes
C82 . C83 . H831 . 119.3 no
C84 . C83 . H831 . 118.7 no
C83 . C84 . C85 . 121.2(5) yes
C83 . C84 . C92 . 119.7(5) yes
C85 . C84 . C92 . 119.1(6) yes
C84 . C85 . C86 . 118.0(6) yes
C84 . C85 . H851 . 120.7 no
C86 . C85 . H851 . 121.3 no
C85 . C86 . C87 . 120.6(5) yes
C85 . C86 . C88 . 117.8(5) yes
C87 . C86 . C88 . 121.6(5) yes
C82 . C87 . C86 . 122.3(5) yes
C82 . C87 . H871 . 118.8 no
C86 . C87 . H871 . 118.9 no
C86 . C88 . F890 . 115.6(6) yes
C86 . C88 . F900 . 112.4(6) yes
F890 . C88 . F900 . 106.29(10) yes
C86 . C88 . F910 . 112.4(6) yes
F890 . C88 . F910 . 104.47(10) yes
F900 . C88 . F910 . 104.70(10) yes
C84 . C92 . F93 . 114.0(6) yes
C84 . C92 . F94 . 112.1(6) yes
F93 . C92 . F94 . 101.9(7) yes
C84 . C92 . F95 . 115.2(6) yes
F93 . C92 . F95 . 109.0(7) yes
F94 . C92 . F95 . 103.3(6) yes

loop_
_geom_bond_atom_site_label_1
_geom_bond_site_symmetry_1
_geom_bond_atom_site_label_2
_geom_bond_site_symmetry_2
_geom_bond_distance
_geom_bond_publ_flag
Ir1 . C2 . 2.161(6) yes
Ir1 . C3 . 2.134(6) yes
Ir1 . C6 . 2.264(7) yes
Ir1 . C7 . 2.204(6) yes
Ir1 . C10 . 2.073(6) yes
Ir1 . C17 . 2.330(6) yes
Ir1 . C18 . 2.233(6) yes
C2 . C3 . 1.401(10) yes
C2 . C9 . 1.518(10) yes
C2 . H21 . 0.975 no
C3 . C4 . 1.524(9) yes
C3 . H31 . 0.972 no
C4 . C5 . 1.520(12) yes
C4 . H41 . 0.972 no
C4 . H42 . 0.969 no
C5 . C6 . 1.497(12) yes
C5 . H52 . 0.970 no
C5 . H51 . 0.969 no
C6 . C7 . 1.382(11) yes
C6 . H61 . 0.975 no
C7 . C8 . 1.486(11) yes
C7 . H71 . 0.980 no
C8 . C9 . 1.533(11) yes
C8 . H82 . 0.966 no
C8 . H81 . 0.974 no
C9 . H91 . 0.969 no
C9 . H92 . 0.968 no
C10 . N11 . 1.357(7) yes
C10 . N14 . 1.355(7) yes
N11 . C12 . 1.392(7) yes
N11 . C27 . 1.457(7) yes
C12 . C13 . 1.346(8) yes
C12 . H121 . 0.932 no
C13 . N14 . 1.388(7) yes
C13 . H131 . 0.928 no
N14 . C15 . 1.437(7) yes
C15 . C16 . 1.387(8) yes
C15 . C23 . 1.404(8) yes
C16 . C17 . 1.503(8) yes
C16 . C20 . 1.382(8) yes
C17 . C18 . 1.375(9) yes
C17 . C19 . 1.513(10) yes
C18 . H182 . 0.969 no
C18 . H181 . 0.967 no
C19 . H191 . 0.960 no
C19 . H193 . 0.962 no
C19 . H192 . 0.959 no
C20 . C21 . 1.378(10) yes
C20 . H201 . 0.924 no
C21 . C22 . 1.376(10) yes
C21 . H211 . 0.935 no
C22 . C23 . 1.392(8) yes
C22 . H221 . 0.929 no
C23 . C24 . 1.524(8) yes
C24 . C25 . 1.527(8) yes
C24 . C26 . 1.532(10) yes
C24 . H241 . 0.981 no
C25 . H251 . 0.958 no
C25 . H253 . 0.962 no
C25 . H252 . 0.962 no
C26 . H261 . 0.959 no
C26 . H262 . 0.960 no
C26 . H263 . 0.960 no
C27 . C28 . 1.393(8) yes
C27 . C32 . 1.401(8) yes
C28 . C29 . 1.394(8) yes
C28 . C36 . 1.523(8) yes
C29 . C30 . 1.376(9) yes
C29 . H291 . 0.926 no
C30 . C31 . 1.380(9) yes
C30 . H301 . 0.932 no
C31 . C32 . 1.398(8) yes
C31 . H311 . 0.929 no
C32 . C33 . 1.515(8) yes
C33 . C34 . 1.528(9) yes
C33 . C35 . 1.528(9) yes
C33 . H331 . 0.978 no
C34 . H342 . 0.962 no
C34 . H341 . 0.962 no
C34 . H343 . 0.962 no
C35 . H353 . 0.962 no
C35 . H352 . 0.961 no
C35 . H351 . 0.964 no
C36 . C37 . 1.536(9) yes
C36 . C38 . 1.525(10) yes
C36 . H361 . 0.983 no
C37 . H372 . 0.956 no
C37 . H371 . 0.960 no
C37 . H373 . 0.962 no
C38 . H381 . 0.960 no
C38 . H383 . 0.965 no
C38 . H382 . 0.961 no
F39 . C40 . 1.351(6) yes
C40 . F41 . 1.345(7) yes
C40 . F42 . 1.327(7) yes
C40 . C43 . 1.504(7) yes
C43 . C44 . 1.390(7) yes
C43 . C48 . 1.380(9) yes
C44 . C45 . 1.407(7) yes
C44 . H441 . 0.925 no
C45 . C46 . 1.393(8) yes
C45 . B53 . 1.631(8) yes
C46 . C47 . 1.387(8) yes
C46 . H461 . 0.926 no
C47 . C48 . 1.392(8) yes
C47 . C49 . 1.483(6) yes
C48 . H481 . 0.931 no
C49 . F500 . 1.325(8) yes
C49 . F510 . 1.313(9) yes
C49 . F520 . 1.350(9) yes
B53 . C54 . 1.646(7) yes
B53 . C68 . 1.642(8) yes
B53 . C82 . 1.636(8) yes
C54 . C55 . 1.401(7) yes
C54 . C63 . 1.400(8) yes
C55 . C56 . 1.383(7) yes
C55 . H551 . 0.927 no
C56 . C57 . 1.502(8) yes
C56 . C61 . 1.382(7) yes
C57 . F58 . 1.329(6) yes
C57 . F59 . 1.335(8) yes
C57 . F60 . 1.332(7) yes
C61 . C62 . 1.382(7) yes
C61 . H611 . 0.932 no
C62 . C63 . 1.386(7) yes
C62 . C64 . 1.484(6) yes
C63 . H631 . 0.931 no
C64 . F650 . 1.345(8) yes
C64 . F660 . 1.305(8) yes
C64 . F670 . 1.356(8) yes
C68 . C69 . 1.400(7) yes
C68 . C73 . 1.391(8) yes
C69 . C70 . 1.390(7) yes
C69 . H691 . 0.930 no
C70 . C71 . 1.375(8) yes
C70 . C78 . 1.491(8) yes
C71 . C72 . 1.373(9) yes
C71 . H711 . 0.933 no
C72 . C73 . 1.401(7) yes
C72 . C74 . 1.485(7) yes
C73 . H731 . 0.924 no
C74 . F750 . 1.318(8) yes
C74 . F760 . 1.365(8) yes
C74 . F770 . 1.305(8) yes
C78 . F79 . 1.337(7) yes
C78 . F80 . 1.330(7) yes
C78 . F81 . 1.334(7) yes
C82 . C83 . 1.404(7) yes
C82 . C87 . 1.403(7) yes
C83 . C84 . 1.381(8) yes
C83 . H831 . 0.928 no
C84 . C85 . 1.392(8) yes
C84 . C92 . 1.481(8) yes
C85 . C86 . 1.391(8) yes
C85 . H851 . 0.930 no
C86 . C87 . 1.388(8) yes
C86 . C88 . 1.480(7) yes
C87 . H871 . 0.934 no
C88 . F890 . 1.327(8) yes
C88 . F900 . 1.324(8) yes
C88 . F910 . 1.342(8) yes
C92 . F93 . 1.301(9) yes
C92 . F94 . 1.345(9) yes
C92 . F95 . 1.301(8) yes

loop_
_geom_hbond_atom_site_label_D
_geom_hbond_site_symmetry_D
_geom_hbond_atom_site_label_H
_geom_hbond_site_symmetry_H
_geom_hbond_atom_site_label_A
_geom_hbond_site_symmetry_A
_geom_hbond_angle_DHA
_geom_hbond_distance_DH
_geom_hbond_distance_HA
_geom_hbond_distance_DA
_geom_hbond_publ_flag
C2 . H21 . C27 . 136 0.98 2.46 3.239(9) yes
C2 . H21 . C28 . 168 0.98 2.57 3.532(9) yes
C24 . H241 . C13 . 122 0.98 2.51 3.144(9) yes
